data_2220965
loop_
_publ_author_name
'Arfan, Mohammad'
'Tahir, M. Nawaz'
'Shah, Muhammad Ishaq Ali'
'Iqbal, Mohammad S.'

_publ_section_title
;
 3-Benzyl-5-butyl-1,3,5-thiadiazinane-2-thione
;
_journal_coeditor_code AT2719
_journal_issue 3
_journal_name_full 'Acta Crystallographica Section E'
_journal_page_first o468
_journal_paper_doi 10.1107/S1600536809003882
_journal_volume 65
_journal_year 2009
_chemical_formula_iupac 'C14 H20 N2 S2'
_chemical_formula_moiety 'C14 H20 N2 S2'
_chemical_formula_sum 'C14 H20 N2 S2'
_chemical_formula_weight 280.44
_chemical_name_systematic
;
3-Benzyl-5-butyl-1,3,5-thiadiazinane-2-thione
;
_space_group_IT_number 2
_symmetry_cell_setting triclinic
_symmetry_space_group_name_Hall '-P 1'
_symmetry_space_group_name_H-M 'P -1'
_atom_sites_solution_hydrogens geom
_atom_sites_solution_primary direct
_atom_sites_solution_secondary difmap
_audit_creation_method SHELXL-97
_cell_angle_alpha 66.917(2)
_cell_angle_beta 70.6490(10)
_cell_angle_gamma 76.076(2)
_cell_formula_units_Z 2
_cell_length_a 7.6559(2)
_cell_length_b 9.9586(3)
_cell_length_c 11.1531(4)
_cell_measurement_reflns_used 2990
_cell_measurement_temperature 296(2)
_cell_measurement_theta_max 28.71
_cell_measurement_theta_min 2.06
_cell_volume 732.03(4)
_computing_cell_refinement 'APEX2 (Bruker, 2007)'
_computing_data_collection 'APEX2 (Bruker, 2007)'
_computing_data_reduction 'SAINT (Bruker, 2007)'
_computing_molecular_graphics 'ORTEP-3 for Windows (Farrugia, 1997) and PLATON (Spek, 2003)'
_computing_publication_material
;
WinG (Farrugia, 1999) and PLATON (Spek, 2003)
;
_computing_structure_refinement 'SHELXL97 (Sheldrick, 2008)'
_computing_structure_solution 'SHELXS97 (Sheldrick, 2008)'
_diffrn_ambient_temperature 296(2)
_diffrn_detector_area_resol_mean 7.40
_diffrn_measured_fraction_theta_full 0.993
_diffrn_measured_fraction_theta_max 0.993
_diffrn_measurement_device_type 'Bruker Kappa APEXII CCD'
_diffrn_measurement_method \w
_diffrn_radiation_monochromator graphite
_diffrn_radiation_source 'fine-focus sealed tube'
_diffrn_radiation_type MoK\a
_diffrn_radiation_wavelength 0.71073
_diffrn_reflns_av_R_equivalents 0.0251
_diffrn_reflns_av_sigmaI/netI 0.0211
_diffrn_reflns_limit_h_max 10
_diffrn_reflns_limit_h_min -10
_diffrn_reflns_limit_k_max 13
_diffrn_reflns_limit_k_min -12
_diffrn_reflns_limit_l_max 14
_diffrn_reflns_limit_l_min -15
_diffrn_reflns_number 15790
_diffrn_reflns_theta_full 28.71
_diffrn_reflns_theta_max 28.71
_diffrn_reflns_theta_min 2.06
_diffrn_standards_number 0
_exptl_absorpt_coefficient_mu 0.349
_exptl_absorpt_correction_T_max 0.942
_exptl_absorpt_correction_T_min 0.922
_exptl_absorpt_correction_type multi-scan
_exptl_absorpt_process_details '(SADABS; Bruker, 2005)'
_exptl_crystal_colour Colourless
_exptl_crystal_density_diffrn 1.272
_exptl_crystal_density_method 'not measured'
_exptl_crystal_description prismatic
_exptl_crystal_F_000 300
_exptl_crystal_size_max 0.26
_exptl_crystal_size_mid 0.20
_exptl_crystal_size_min 0.18
_refine_diff_density_max 0.223
_refine_diff_density_min -0.204
_refine_ls_extinction_method none
_refine_ls_goodness_of_fit_ref 1.026
_refine_ls_hydrogen_treatment constr
_refine_ls_matrix_type full
_refine_ls_number_parameters 163
_refine_ls_number_reflns 3759
_refine_ls_number_restraints 0
_refine_ls_restrained_S_all 1.026
_refine_ls_R_factor_all 0.0469
_refine_ls_R_factor_gt 0.0345
_refine_ls_shift/su_max 0.000
_refine_ls_shift/su_mean 0.000
_refine_ls_structure_factor_coef Fsqd
_refine_ls_weighting_details 'calc w=1/[\s^2^(Fo^2^)+(0.0507P)^2^+0.1133P] where P=(Fo^2^+2Fc^2^)/3'
_refine_ls_weighting_scheme calc
_refine_ls_wR_factor_gt 0.0920
_refine_ls_wR_factor_ref 0.1003
_reflns_number_gt 2990
_reflns_number_total 3759
_reflns_threshold_expression I>2\s(I)
_cod_data_source_file at2719.cif
_cod_data_source_block I
_cod_database_code 2220965
_cod_database_fobs_code 2220965

loop_
_symmetry_equiv_pos_site_id
_symmetry_equiv_pos_as_xyz
1 x,y,z
2 -x,-y,-z

loop_
_atom_site_aniso_label
_atom_site_aniso_U_11
_atom_site_aniso_U_22
_atom_site_aniso_U_33
_atom_site_aniso_U_12
_atom_site_aniso_U_13
_atom_site_aniso_U_23
S1 0.0586(2) 0.0591(2) 0.0578(2) -0.0195(2) -0.0143(2) -0.0221(2)
S2 0.0483(2) 0.0444(2) 0.0635(3) 0.00080(10) -0.0102(2) -0.0197(2)
N1 0.0350(5) 0.0416(6) 0.0381(6) -0.0065(4) -0.0072(4) -0.0118(5)
N2 0.0389(5) 0.0526(7) 0.0390(6) -0.0087(5) -0.0112(4) -0.0100(5)
C1 0.0315(5) 0.0469(7) 0.0422(7) -0.0041(5) -0.0099(5) -0.0150(6)
C2 0.0469(7) 0.0558(9) 0.0505(8) -0.0020(6) -0.0139(6) -0.0230(7)
C3 0.0691(10) 0.0496(9) 0.0874(13) 0.0017(7) -0.0303(9) -0.0284(9)
C4 0.0758(11) 0.0464(9) 0.0843(14) -0.0061(8) -0.0335(10) 0.0005(9)
C5 0.0694(10) 0.0707(11) 0.0470(9) -0.0072(8) -0.0176(8) -0.0018(8)
C6 0.0538(8) 0.0582(9) 0.0446(8) -0.0032(6) -0.0131(6) -0.0189(7)
C7 0.0341(6) 0.0493(8) 0.0443(7) -0.0075(5) -0.0021(5) -0.0148(6)
C8 0.0415(6) 0.0372(6) 0.0365(6) -0.0109(5) -0.0062(5) -0.0052(5)
C9 0.0422(7) 0.0555(9) 0.0545(8) -0.0025(6) -0.0164(6) -0.0076(7)
C10 0.0434(6) 0.0513(8) 0.0331(6) -0.0106(5) -0.0087(5) -0.0115(6)
C11 0.0448(6) 0.0506(8) 0.0380(7) -0.0121(5) -0.0067(5) -0.0139(6)
C12 0.0507(7) 0.0533(8) 0.0435(8) -0.0120(6) -0.0096(6) -0.0169(6)
C13 0.0636(9) 0.0532(9) 0.0485(8) -0.0137(7) -0.0140(7) -0.0116(7)
C14 0.0893(13) 0.0532(10) 0.0946(15) -0.0123(9) -0.0219(11) -0.0158(10)

loop_
_atom_site_type_symbol
_atom_site_label
_atom_site_fract_x
_atom_site_fract_y
_atom_site_fract_z
_atom_site_U_iso_or_equiv
_atom_site_thermal_displace_type
_atom_site_calc_flag
_atom_site_refinement_flags
_atom_site_occupancy
S S1 0.37143(5) 0.10537(5) 0.24801(4) 0.05590(10) Uani . . 1.000
S S2 0.72763(5) 0.05293(4) 0.29926(4) 0.05420(10) Uani . . 1.000
N N1 0.44875(14) 0.24375(12) 0.38422(10) 0.0392(3) Uani . . 1.000
N N2 0.76229(15) 0.27317(13) 0.37678(11) 0.0446(3) Uani . . 1.000
C C1 0.25768(16) 0.48352(15) 0.31596(13) 0.0404(4) Uani . . 1.000
C C2 0.20907(19) 0.59310(17) 0.37238(15) 0.0501(5) Uani . . 1.000
C C3 0.2155(3) 0.73893(19) 0.2912(2) 0.0663(6) Uani . . 1.000
C C4 0.2704(3) 0.7760(2) 0.1528(2) 0.0733(7) Uani . . 1.000
C C5 0.3168(3) 0.6681(2) 0.09567(17) 0.0680(6) Uani . . 1.000
C C6 0.3104(2) 0.52245(18) 0.17638(15) 0.0525(5) Uani . . 1.000
C C7 0.25828(17) 0.32402(15) 0.40427(14) 0.0447(4) Uani . . 1.000
C C8 0.50163(17) 0.14720(14) 0.32035(13) 0.0408(3) Uani . . 1.000
C C9 0.8377(2) 0.12518(17) 0.38223(16) 0.0541(5) Uani . . 1.000
C C10 0.56811(17) 0.27834(16) 0.44744(13) 0.0431(4) Uani . . 1.000
C C11 0.80744(19) 0.38248(16) 0.24024(13) 0.0449(4) Uani . . 1.000
C C12 0.7732(2) 0.53983(16) 0.23571(14) 0.0488(4) Uani . . 1.000
C C13 0.8309(2) 0.64508(17) 0.09273(15) 0.0560(5) Uani . . 1.000
C C14 0.8034(3) 0.8041(2) 0.0821(2) 0.0821(7) Uani . . 1.000
H H2 0.17173 0.56829 0.46589 0.0601 Uiso . . 1.000
H H3 0.18275 0.81193 0.32993 0.0796 Uiso . . 1.000
H H4 0.27603 0.87410 0.09782 0.0878 Uiso . . 1.000
H H5 0.35270 0.69350 0.00210 0.0817 Uiso . . 1.000
H H6 0.34143 0.45000 0.13712 0.0630 Uiso . . 1.000
H H7A 0.20828 0.31702 0.49831 0.0537 Uiso . . 1.000
H H7B 0.17844 0.27896 0.38314 0.0537 Uiso . . 1.000
H H9A 0.82125 0.06214 0.47607 0.0649 Uiso . . 1.000
H H9B 0.97069 0.12161 0.33891 0.0649 Uiso . . 1.000
H H10A 0.52272 0.37597 0.45308 0.0516 Uiso . . 1.000
H H10B 0.55480 0.20912 0.53898 0.0516 Uiso . . 1.000
H H11A 0.73375 0.37322 0.18858 0.0538 Uiso . . 1.000
H H11B 0.93788 0.36004 0.19640 0.0538 Uiso . . 1.000
H H12A 0.84292 0.54959 0.28969 0.0586 Uiso . . 1.000
H H12B 0.64162 0.56520 0.27472 0.0586 Uiso . . 1.000
H H13A 0.96161 0.61717 0.05363 0.0672 Uiso . . 1.000
H H13B 0.75950 0.63540 0.03977 0.0672 Uiso . . 1.000
H H14A 0.84286 0.86437 -0.01109 0.1232 Uiso . . 1.000
H H14B 0.87606 0.81541 0.13228 0.1232 Uiso . . 1.000
H H14C 0.67380 0.83370 0.11828 0.1232 Uiso . . 1.000

loop_
_atom_type_symbol
_atom_type_description
_atom_type_scat_dispersion_real
_atom_type_scat_dispersion_imag
_atom_type_scat_source
C C 0.0033 0.0016 'International Tables Vol C Tables 4.2.6.8 and 6.1.1.4'
H H 0.0000 0.0000 'International Tables Vol C Tables 4.2.6.8 and 6.1.1.4'
N N 0.0061 0.0033 'International Tables Vol C Tables 4.2.6.8 and 6.1.1.4'
S S 0.1246 0.1234 'International Tables Vol C Tables 4.2.6.8 and 6.1.1.4'

loop_
_geom_angle_atom_site_label_1
_geom_angle_atom_site_label_2
_geom_angle_atom_site_label_3
_geom_angle_site_symmetry_1
_geom_angle_site_symmetry_2
_geom_angle_site_symmetry_3
_geom_angle
_geom_angle_publ_flag
C8 S2 C9 . . . 103.11(7) yes
C7 N1 C8 . . . 122.01(12) yes
C7 N1 C10 . . . 113.20(11) yes
C8 N1 C10 . . . 124.74(12) yes
C9 N2 C10 . . . 109.50(12) yes
C9 N2 C11 . . . 113.75(12) yes
C10 N2 C11 . . . 115.24(12) yes
C2 C1 C6 . . . 119.00(14) no
C2 C1 C7 . . . 120.70(12) no
C6 C1 C7 . . . 120.29(14) no
C1 C2 C3 . . . 120.62(15) no
C2 C3 C4 . . . 119.82(18) no
C3 C4 C5 . . . 120.03(18) no
C4 C5 C6 . . . 120.31(16) no
C1 C6 C5 . . . 120.21(16) no
N1 C7 C1 . . . 111.22(11) yes
S1 C8 S2 . . . 112.92(8) yes
S1 C8 N1 . . . 126.10(11) yes
S2 C8 N1 . . . 120.94(11) yes
S2 C9 N2 . . . 113.13(11) yes
N1 C10 N2 . . . 114.50(11) yes
N2 C11 C12 . . . 114.63(12) yes
C11 C12 C13 . . . 111.58(12) no
C12 C13 C14 . . . 113.99(14) no
C1 C2 H2 . . . 120.00 no
C3 C2 H2 . . . 120.00 no
C2 C3 H3 . . . 120.00 no
C4 C3 H3 . . . 120.00 no
C3 C4 H4 . . . 120.00 no
C5 C4 H4 . . . 120.00 no
C4 C5 H5 . . . 120.00 no
C6 C5 H5 . . . 120.00 no
C1 C6 H6 . . . 120.00 no
C5 C6 H6 . . . 120.00 no
N1 C7 H7A . . . 109.00 no
N1 C7 H7B . . . 109.00 no
C1 C7 H7A . . . 109.00 no
C1 C7 H7B . . . 109.00 no
H7A C7 H7B . . . 108.00 no
S2 C9 H9A . . . 109.00 no
S2 C9 H9B . . . 109.00 no
N2 C9 H9A . . . 109.00 no
N2 C9 H9B . . . 109.00 no
H9A C9 H9B . . . 108.00 no
N1 C10 H10A . . . 109.00 no
N1 C10 H10B . . . 109.00 no
N2 C10 H10A . . . 109.00 no
N2 C10 H10B . . . 109.00 no
H10A C10 H10B . . . 108.00 no
N2 C11 H11A . . . 109.00 no
N2 C11 H11B . . . 109.00 no
C12 C11 H11A . . . 109.00 no
C12 C11 H11B . . . 109.00 no
H11A C11 H11B . . . 108.00 no
C11 C12 H12A . . . 109.00 no
C11 C12 H12B . . . 109.00 no
C13 C12 H12A . . . 109.00 no
C13 C12 H12B . . . 109.00 no
H12A C12 H12B . . . 108.00 no
C12 C13 H13A . . . 109.00 no
C12 C13 H13B . . . 109.00 no
C14 C13 H13A . . . 109.00 no
C14 C13 H13B . . . 109.00 no
H13A C13 H13B . . . 108.00 no
C13 C14 H14A . . . 109.00 no
C13 C14 H14B . . . 109.00 no
C13 C14 H14C . . . 109.00 no
H14A C14 H14B . . . 109.00 no
H14A C14 H14C . . . 109.00 no
H14B C14 H14C . . . 109.00 no

loop_
_geom_bond_atom_site_label_1
_geom_bond_atom_site_label_2
_geom_bond_site_symmetry_1
_geom_bond_site_symmetry_2
_geom_bond_distance
_geom_bond_publ_flag
S1 C8 . . 1.6776(15) yes
S2 C8 . . 1.7470(15) yes
S2 C9 . . 1.8479(17) yes
N1 C7 . . 1.4760(19) yes
N1 C8 . . 1.3246(18) yes
N1 C10 . . 1.4899(18) yes
N2 C9 . . 1.433(2) yes
N2 C10 . . 1.4326(19) yes
N2 C11 . . 1.4683(18) yes
C1 C2 . . 1.383(2) no
C1 C6 . . 1.387(2) no
C1 C7 . . 1.505(2) no
C2 C3 . . 1.380(3) no
C3 C4 . . 1.376(3) no
C4 C5 . . 1.375(3) no
C5 C6 . . 1.378(3) no
C11 C12 . . 1.509(2) no
C12 C13 . . 1.511(2) no
C13 C14 . . 1.508(3) no
C2 H2 . . 0.9300 no
C3 H3 . . 0.9300 no
C4 H4 . . 0.9300 no
C5 H5 . . 0.9300 no
C6 H6 . . 0.9300 no
C7 H7A . . 0.9700 no
C7 H7B . . 0.9700 no
C9 H9A . . 0.9700 no
C9 H9B . . 0.9700 no
C10 H10A . . 0.9700 no
C10 H10B . . 0.9700 no
C11 H11A . . 0.9700 no
C11 H11B . . 0.9700 no
C12 H12A . . 0.9700 no
C12 H12B . . 0.9700 no
C13 H13A . . 0.9700 no
C13 H13B . . 0.9700 no
C14 H14A . . 0.9600 no
C14 H14B . . 0.9600 no
C14 H14C . . 0.9600 no

loop_
_geom_contact_atom_site_label_1
_geom_contact_atom_site_label_2
_geom_contact_distance
_geom_contact_site_symmetry_1
_geom_contact_site_symmetry_2
_geom_contact_publ_flag
S1 H6 3.1400 . . no
S1 H7B 2.6000 . . no
S1 H9B 2.8800 . 1_455 no
S1 H5 3.1600 . 2_665 no
S1 H9A 2.9300 . 2_656 no
S1 H10B 3.1600 . 2_656 no
S2 H11A 2.9400 . . no
N1 H11A 2.6800 . . no
C6 C8 3.593(2) . . no
C8 C11 3.374(2) . . no
C8 C6 3.593(2) . . no
C11 C8 3.374(2) . . no
C1 H12B 3.0800 . . no
C1 H10A 2.7100 . . no
C2 H10A 2.9400 . . no
C4 H14B 3.0200 . 1_455 no
C5 H13A 3.0900 . 1_455 no
C8 H11A 2.8300 . . no
C10 H12B 2.8200 . . no
C12 H10A 2.7500 . . no
C14 H4 3.0800 . 2_675 no
H2 H7A 2.3400 . . no
H2 H12A 2.4800 . 2_666 no
H4 C14 3.0800 . 2_675 no
H4 H14A 2.4500 . 2_675 no
H5 S1 3.1600 . 2_665 no
H6 S1 3.1400 . . no
H7A H2 2.3400 . . no
H7A H10A 2.4600 . . no
H7B S1 2.6000 . . no
H9A H10B 2.2800 . . no
H9A S1 2.9300 . 2_656 no
H9B S1 2.8800 . 1_655 no
H9B H11B 2.2900 . . no
H10A C1 2.7100 . . no
H10A C2 2.9400 . . no
H10A C12 2.7500 . . no
H10A H7A 2.4600 . . no
H10A H12B 2.2400 . . no
H10B H9A 2.2800 . . no
H10B S1 3.1600 . 2_656 no
H11A S2 2.9400 . . no
H11A N1 2.6800 . . no
H11A C8 2.8300 . . no
H11A H13B 2.5000 . . no
H11B H9B 2.2900 . . no
H11B H13A 2.4400 . . no
H11B H13A 2.5700 . 2_765 no
H12A H14B 2.5600 . . no
H12A H2 2.4800 . 2_666 no
H12B C1 3.0800 . . no
H12B C10 2.8200 . . no
H12B H10A 2.2400 . . no
H12B H14C 2.5700 . . no
H13A C5 3.0900 . 1_655 no
H13A H11B 2.4400 . . no
H13A H11B 2.5700 . 2_765 no
H13B H11A 2.5000 . . no
H14A H4 2.4500 . 2_675 no
H14B C4 3.0200 . 1_655 no
H14B H12A 2.5600 . . no
H14C H12B 2.5700 . . no

loop_
_geom_hbond_atom_site_label_D
_geom_hbond_atom_site_label_H
_geom_hbond_atom_site_label_A
_geom_hbond_site_symmetry_A
_geom_hbond_distance_DH
_geom_hbond_distance_HA
_geom_hbond_distance_DA
_geom_hbond_angle_DHA
_geom_hbond_publ_flag
C7 H7B S1 . 0.97 2.60 3.0978(16) 112 yes
C12 H12B CgA . 0.97 2.96 3.7937(19) 145 yes

loop_
_geom_torsion_atom_site_label_1
_geom_torsion_atom_site_label_2
_geom_torsion_atom_site_label_3
_geom_torsion_atom_site_label_4
_geom_torsion_site_symmetry_1
_geom_torsion_site_symmetry_2
_geom_torsion_site_symmetry_3
_geom_torsion_site_symmetry_4
_geom_torsion
_geom_torsion_publ_flag
C9 S2 C8 S1 . . . . 178.01(8) no
C9 S2 C8 N1 . . . . -0.05(12) no
C8 S2 C9 N2 . . . . -29.53(12) no
C8 N1 C7 C1 . . . . -108.21(14) no
C10 N1 C7 C1 . . . . 74.18(14) no
C7 N1 C8 S1 . . . . 2.68(19) no
C7 N1 C8 S2 . . . . -179.54(10) no
C10 N1 C8 S1 . . . . -180.00(10) no
C10 N1 C8 S2 . . . . -2.21(18) no
C7 N1 C10 N2 . . . . -147.79(12) no
C8 N1 C10 N2 . . . . 34.68(18) no
C10 N2 C9 S2 . . . . 62.06(13) no
C11 N2 C9 S2 . . . . -68.49(15) no
C9 N2 C10 N1 . . . . -65.65(15) no
C11 N2 C10 N1 . . . . 64.09(17) no
C9 N2 C11 C12 . . . . -165.23(13) no
C10 N2 C11 C12 . . . . 67.14(17) no
C6 C1 C2 C3 . . . . -1.0(2) no
C7 C1 C2 C3 . . . . 177.50(17) no
C2 C1 C6 C5 . . . . 1.0(2) no
C7 C1 C6 C5 . . . . -177.45(17) no
C2 C1 C7 N1 . . . . -114.76(15) no
C6 C1 C7 N1 . . . . 63.68(17) no
C1 C2 C3 C4 . . . . 0.1(3) no
C2 C3 C4 C5 . . . . 0.7(4) no
C3 C4 C5 C6 . . . . -0.6(4) no
C4 C5 C6 C1 . . . . -0.2(3) no
N2 C11 C12 C13 . . . . 177.42(13) no
C11 C12 C13 C14 . . . . -178.86(16) no

loop_
_cod_related_entry_id
_cod_related_entry_database
_cod_related_entry_code
1 ChemSpider 89985
